data_7015944
loop_
_publ_author_name
'Hsieh, Chung-Hung'
'Chupik, Rachel B.'
'Brothers, Scott M.'
'Hall, Michael B.'
'Darensbourg, Marcetta Y.'

_publ_section_title
;
 cis-Dithiolatonickel as metalloligand to dinitrosyl iron units: the
 di-metallic structure of Ni(\m-SR)[Fe(NO)(2)] and an unexpected,
 abbreviated metalloadamantyl cluster, Ni(2)(\m-SR)(4)[Fe(NO)(2)](3).
;
_journal_issue 22
_journal_name_full 'Dalton transactions (Cambridge, England : 2003)'
_journal_page_first 6047
_journal_page_last 6053
_journal_paper_doi 10.1039/c1dt10438a
_journal_volume 40
_journal_year 2011
_chemical_formula_sum 'C22 H42 Fe3 N10 Ni2 O7 S4'
_chemical_formula_weight 971.87
_chemical_name_common NiFe
_chemical_name_systematic
;
?
;
_space_group_IT_number 61
_symmetry_cell_setting orthorhombic
_symmetry_space_group_name_Hall '-P 2ac 2ab'
_symmetry_space_group_name_H-M 'P b c a'
_atom_sites_solution_hydrogens geom
_atom_sites_solution_primary direct
_atom_sites_solution_secondary difmap
_audit_creation_method SHELXL-97
_cell_angle_alpha 90.00
_cell_angle_beta 90.00
_cell_angle_gamma 90.00
_cell_formula_units_Z 8
_cell_length_a 10.205(2)
_cell_length_b 20.135(4)
_cell_length_c 35.578(8)
_cell_measurement_reflns_used 839
_cell_measurement_temperature 110(2)
_cell_measurement_theta_max 56.89
_cell_measurement_theta_min 2.49
_cell_volume 7310(3)
_computing_cell_refinement 'Bruker APEX'
_computing_data_collection 'Bruker APEX'
_computing_data_reduction 'Bruker APEX'
_computing_molecular_graphics 'Bruker SHELXTL'
_computing_publication_material 'Bruker SHELXTL'
_computing_structure_refinement 'SHELXL-97 (Sheldrick, 2008)'
_computing_structure_solution 'SHELXS-97 (Sheldrick, 2008)'
_diffrn_ambient_temperature 110(2)
_diffrn_measured_fraction_theta_full 0.996
_diffrn_measured_fraction_theta_max 0.996
_diffrn_measurement_device_type 'CCD area detector'
_diffrn_measurement_method 'phi and omega scans'
_diffrn_radiation_monochromator graphite
_diffrn_radiation_source 'fine-focus sealed tube'
_diffrn_radiation_type CuK\a
_diffrn_radiation_wavelength 1.54178
_diffrn_reflns_av_R_equivalents 0.2010
_diffrn_reflns_av_sigmaI/netI 0.1245
_diffrn_reflns_limit_h_max 11
_diffrn_reflns_limit_h_min -11
_diffrn_reflns_limit_k_max 22
_diffrn_reflns_limit_k_min -22
_diffrn_reflns_limit_l_max 39
_diffrn_reflns_limit_l_min -37
_diffrn_reflns_number 53902
_diffrn_reflns_theta_full 59.32
_diffrn_reflns_theta_max 59.32
_diffrn_reflns_theta_min 2.48
_exptl_absorpt_coefficient_mu 13.051
_exptl_absorpt_correction_T_max 0.7803
_exptl_absorpt_correction_T_min 0.5615
_exptl_absorpt_correction_type multi-scan
_exptl_absorpt_process_details sadabs
_exptl_crystal_colour black
_exptl_crystal_density_diffrn 1.766
_exptl_crystal_density_method 'not measured'
_exptl_crystal_description needle
_exptl_crystal_F_000 3984
_exptl_crystal_size_max 0.05
_exptl_crystal_size_mid 0.05
_exptl_crystal_size_min 0.02
_refine_diff_density_max 0.920
_refine_diff_density_min -0.939
_refine_diff_density_rms 0.141
_refine_ls_extinction_method none
_refine_ls_goodness_of_fit_ref 1.157
_refine_ls_hydrogen_treatment constr
_refine_ls_matrix_type full
_refine_ls_number_parameters 433
_refine_ls_number_reflns 5292
_refine_ls_number_restraints 0
_refine_ls_restrained_S_all 1.157
_refine_ls_R_factor_all 0.1365
_refine_ls_R_factor_gt 0.0966
_refine_ls_shift/su_max 0.002
_refine_ls_shift/su_mean 0.000
_refine_ls_structure_factor_coef Fsqd
_refine_ls_weighting_details 'calc w=1/[\s^2^(Fo^2^)+(0.0473P)^2^+64.6296P] where P=(Fo^2^+2Fc^2^)/3'
_refine_ls_weighting_scheme calc
_refine_ls_wR_factor_gt 0.1883
_refine_ls_wR_factor_ref 0.2057
_reflns_number_gt 3819
_reflns_number_total 5292
_reflns_threshold_expression >2sigma(I)
_cod_data_source_file c1dt10438a.txt
_cod_data_source_block mm
_cod_depositor_comments
;
The following automatic conversions were performed:
'_symmetry_cell_setting' value 'Orthorhombic' changed to 'orthorhombic'
according to '/home/saulius/struct/CIF-dictionaries/cif_core.dic'
dictionary named 'cif_core.dic' version 2.4.1 from 2010-06-29.

Automatic conversion script
Id: cif_fix_enum 1555 2011-01-17 13:19:09Z saulius 
;
_cod_original_sg_symbol_H-M Pbca
_cod_database_code 7015944

loop_
_symmetry_equiv_pos_as_xyz
'x, y, z'
'-x+1/2, -y, z+1/2'
'x+1/2, -y+1/2, -z'
'-x, y+1/2, -z+1/2'
'-x, -y, -z'
'x-1/2, y, -z-1/2'
'-x-1/2, y-1/2, z'
'x, -y-1/2, z-1/2'

loop_
_atom_site_label
_atom_site_type_symbol
_atom_site_fract_x
_atom_site_fract_y
_atom_site_fract_z
_atom_site_U_iso_or_equiv
_atom_site_adp_type
_atom_site_occupancy
_atom_site_symmetry_multiplicity
_atom_site_calc_flag
_atom_site_refinement_flags
_atom_site_disorder_assembly
_atom_site_disorder_group
Ni1 Ni 0.46331(18) 0.41153(8) 0.05346(5) 0.0225(5) Uani 1 1 d . . .
Ni2 Ni 0.7768(2) 0.53241(9) 0.15043(5) 0.0292(5) Uani 1 1 d . . .
Fe1 Fe 0.4708(2) 0.58124(9) 0.12501(5) 0.0329(5) Uani 1 1 d . . .
Fe2 Fe 0.5365(2) 0.39968(9) 0.14390(5) 0.0302(5) Uani 1 1 d . . .
Fe3 Fe 0.83378(17) 0.42635(9) 0.06764(5) 0.0261(5) Uani 1 1 d . . .
S1 S 0.4377(3) 0.47416(14) 0.10287(8) 0.0272(7) Uani 1 1 d . . .
S2 S 0.6474(3) 0.45345(13) 0.03419(7) 0.0239(7) Uani 1 1 d . . .
S3 S 0.7424(3) 0.43530(13) 0.12645(8) 0.0267(7) Uani 1 1 d . . .
S4 S 0.6868(3) 0.58601(14) 0.10452(8) 0.0313(8) Uani 1 1 d . . .
O1 O 0.2906(12) 0.6703(5) 0.0924(3) 0.073(3) Uani 1 1 d . . .
O2 O 0.4498(12) 0.5960(5) 0.2042(3) 0.070(3) Uani 1 1 d . . .
O3 O 0.4882(11) 0.4289(5) 0.2203(3) 0.065(3) Uani 1 1 d . . .
O4 O 0.5101(10) 0.2637(5) 0.1257(3) 0.058(3) Uani 1 1 d . . .
O5 O 1.0131(9) 0.5331(5) 0.0567(3) 0.056(3) Uani 1 1 d . . .
O6 O 0.9314(9) 0.2947(4) 0.0575(2) 0.044(2) Uani 1 1 d . . .
N1 N 0.3706(13) 0.6315(5) 0.1023(3) 0.049(3) Uani 1 1 d . . .
N2 N 0.4631(12) 0.5844(5) 0.1705(3) 0.051(3) Uani 1 1 d . . .
N3 N 0.5036(11) 0.4217(5) 0.1876(3) 0.044(3) Uani 1 1 d . . .
N4 N 0.5244(11) 0.3231(5) 0.1309(3) 0.041(3) Uani 1 1 d . . .
N5 N 0.9342(10) 0.4887(5) 0.0614(3) 0.037(3) Uani 1 1 d . . .
N6 N 0.8816(9) 0.3485(5) 0.0617(3) 0.029(2) Uani 1 1 d . . .
N7 N 0.2870(9) 0.3748(5) 0.0619(3) 0.031(2) Uani 1 1 d . . .
N8 N 0.4701(10) 0.3450(4) 0.0152(2) 0.028(2) Uani 1 1 d . . .
N9 N 0.8214(11) 0.6143(5) 0.1763(3) 0.039(3) Uani 1 1 d . . .
N10 N 0.8650(10) 0.4928(5) 0.1932(3) 0.033(3) Uani 1 1 d . . .
C18 C 0.7419(15) 0.6681(6) 0.1189(3) 0.044(4) Uani 1 1 d . . .
C12 C 0.8125(13) 0.5292(6) 0.2263(3) 0.037(3) Uani 1 1 d . . .
C5 C 0.2083(12) 0.4031(6) 0.0302(3) 0.039(3) Uani 1 1 d . . .
H18A H 0.8303 0.6769 0.1085 0.052 Uiso 1 1 calc R . .
H18B H 0.6812 0.7023 0.1091 0.052 Uiso 1 1 calc R . .
H12A H 0.8740 0.5248 0.2477 0.045 Uiso 1 1 calc R . .
H12B H 0.7274 0.5097 0.2339 0.045 Uiso 1 1 calc R . .
H5A H 0.2267 0.4512 0.0279 0.047 Uiso 1 1 calc R . .
H5B H 0.1138 0.3976 0.0357 0.047 Uiso 1 1 calc R . .
C10 C 0.8523(12) 0.3889(6) 0.1583(3) 0.032(3) Uani 1 1 d . . .
H10A H 0.8264 0.3415 0.1593 0.039 Uiso 1 1 calc R . .
H10B H 0.9440 0.3917 0.1493 0.039 Uiso 1 1 calc R . .
C3 C 0.2987(12) 0.3011(6) 0.0589(3) 0.035(3) Uani 1 1 d . . .
H3A H 0.2156 0.2823 0.0492 0.042 Uiso 1 1 calc R . .
H3B H 0.3154 0.2818 0.0840 0.042 Uiso 1 1 calc R . .
C8 C 0.6028(12) 0.3344(6) 0.0006(3) 0.035(3) Uani 1 1 d . . .
H8A H 0.5991 0.3073 -0.0226 0.042 Uiso 1 1 calc R . .
H8B H 0.6562 0.3104 0.0194 0.042 Uiso 1 1 calc R . .
C6 C 0.2405(13) 0.3689(6) -0.0068(3) 0.039(3) Uani 1 1 d . . .
H6A H 0.2071 0.3228 -0.0057 0.047 Uiso 1 1 calc R . .
H6B H 0.1930 0.3920 -0.0272 0.047 Uiso 1 1 calc R . .
C11 C 0.8397(13) 0.4201(6) 0.1963(3) 0.037(3) Uani 1 1 d . . .
H11A H 0.7505 0.4124 0.2064 0.044 Uiso 1 1 calc R . .
H11B H 0.9035 0.3998 0.2139 0.044 Uiso 1 1 calc R . .
C7 C 0.3824(12) 0.3667(6) -0.0167(3) 0.029(3) Uani 1 1 d . . .
H7A H 0.4147 0.3780 -0.0409 0.035 Uiso 1 1 calc R . .
C4 C 0.4117(13) 0.2833(5) 0.0321(4) 0.038(3) Uani 1 1 d . . .
H4A H 0.4802 0.2588 0.0462 0.046 Uiso 1 1 calc R . .
H4B H 0.3788 0.2540 0.0119 0.046 Uiso 1 1 calc R . .
C13 C 0.7939(15) 0.6023(6) 0.2169(4) 0.048(4) Uani 1 1 d . . .
H13A H 0.7029 0.6158 0.2227 0.057 Uiso 1 1 calc R . .
H13B H 0.8538 0.6296 0.2324 0.057 Uiso 1 1 calc R . .
C9 C 0.6649(12) 0.4019(6) -0.0079(3) 0.032(3) Uani 1 1 d . . .
H9A H 0.6203 0.4231 -0.0295 0.038 Uiso 1 1 calc R . .
H9B H 0.7588 0.3963 -0.0143 0.038 Uiso 1 1 calc R . .
C1 C 0.2608(11) 0.4625(6) 0.1088(3) 0.036(3) Uani 1 1 d . . .
H1A H 0.2356 0.4712 0.1353 0.043 Uiso 1 1 calc R . .
H1B H 0.2122 0.4937 0.0925 0.043 Uiso 1 1 calc R . .
C15 C 1.0471(15) 0.5755(6) 0.1931(5) 0.058(4) Uani 1 1 d . . .
H15A H 1.1403 0.5810 0.1860 0.070 Uiso 1 1 calc R . .
H15B H 1.0392 0.5868 0.2201 0.070 Uiso 1 1 calc R . .
C14 C 1.0109(13) 0.5036(6) 0.1882(4) 0.047(4) Uani 1 1 d . . .
H14A H 1.0590 0.4765 0.2069 0.056 Uiso 1 1 calc R . .
H14B H 1.0374 0.4887 0.1629 0.056 Uiso 1 1 calc R . .
C16 C 0.9647(14) 0.6256(7) 0.1703(4) 0.056(4) Uani 1 1 d . . .
H16A H 1.0004 0.6591 0.1546 0.067 Uiso 1 1 calc R . .
C17 C 0.7461(16) 0.6710(6) 0.1620(4) 0.050(4) Uani 1 1 d . . .
H17A H 0.7875 0.7130 0.1703 0.060 Uiso 1 1 calc R . .
H17B H 0.6558 0.6696 0.1722 0.060 Uiso 1 1 calc R . .
C2 C 0.2282(14) 0.3924(7) 0.0985(3) 0.045(4) Uani 1 1 d . . .
H2A H 0.2616 0.3620 0.1182 0.054 Uiso 1 1 calc R . .
H2B H 0.1319 0.3872 0.0971 0.054 Uiso 1 1 calc R . .
O7 O 0.6271(13) 0.3352(7) 0.3151(4) 0.098(4) Uani 1 1 d . . .
C19 C 0.6083(18) 0.2678(8) 0.3236(5) 0.076(5) Uani 1 1 d . . .
H19A H 0.5354 0.2491 0.3085 0.092 Uiso 1 1 calc R . .
H19B H 0.5884 0.2617 0.3506 0.092 Uiso 1 1 calc R . .
C21 C 0.793(2) 0.2738(10) 0.2804(8) 0.118(8) Uani 1 1 d . . .
H21A H 0.8830 0.2898 0.2854 0.141 Uiso 1 1 calc R . .
H21B H 0.7923 0.2477 0.2568 0.141 Uiso 1 1 calc R . .
C20 C 0.7403(19) 0.2335(9) 0.3132(6) 0.091(6) Uani 1 1 d . . .
H20A H 0.8020 0.2346 0.3346 0.109 Uiso 1 1 calc R . .
H20B H 0.7258 0.1867 0.3057 0.109 Uiso 1 1 calc R . .
C22 C 0.700(2) 0.3290(15) 0.2787(8) 0.22(2) Uani 1 1 d . . .
H22A H 0.6369 0.3214 0.2580 0.263 Uiso 1 1 calc R . .
H22B H 0.7475 0.3708 0.2735 0.263 Uiso 1 1 calc R . .

loop_
_atom_site_aniso_label
_atom_site_aniso_U_11
_atom_site_aniso_U_22
_atom_site_aniso_U_33
_atom_site_aniso_U_23
_atom_site_aniso_U_13
_atom_site_aniso_U_12
Ni1 0.0230(11) 0.0223(10) 0.0221(10) -0.0017(9) -0.0021(8) 0.0001(8)
Ni2 0.0366(13) 0.0295(11) 0.0214(10) -0.0014(9) -0.0054(9) -0.0002(9)
Fe1 0.0481(13) 0.0273(10) 0.0234(10) -0.0024(9) 0.0030(9) 0.0102(10)
Fe2 0.0356(12) 0.0297(11) 0.0252(10) 0.0025(9) 0.0038(9) 0.0027(9)
Fe3 0.0220(11) 0.0297(11) 0.0266(10) -0.0025(9) 0.0003(8) 0.0008(8)
S1 0.0259(18) 0.0287(16) 0.0272(16) -0.0045(14) 0.0008(13) 0.0062(13)
S2 0.0255(17) 0.0259(15) 0.0204(15) -0.0020(13) 0.0003(12) -0.0005(13)
S3 0.0308(18) 0.0257(15) 0.0236(15) -0.0024(13) -0.0023(13) 0.0012(13)
S4 0.041(2) 0.0271(16) 0.0260(16) 0.0009(14) -0.0054(14) -0.0012(14)
O1 0.098(9) 0.072(8) 0.048(6) 0.008(6) -0.004(6) 0.053(7)
O2 0.121(10) 0.056(6) 0.033(6) 0.002(5) 0.018(6) 0.006(6)
O3 0.096(9) 0.067(7) 0.033(6) 0.002(5) 0.018(6) 0.015(6)
O4 0.060(7) 0.039(6) 0.076(7) 0.002(5) -0.012(5) 0.003(5)
O5 0.022(5) 0.050(6) 0.097(8) 0.014(6) -0.013(5) -0.008(5)
O6 0.044(6) 0.039(5) 0.048(6) 0.000(5) 0.004(4) 0.004(5)
N1 0.081(10) 0.028(6) 0.037(7) 0.000(6) 0.004(6) 0.020(6)
N2 0.084(9) 0.050(7) 0.019(6) -0.007(6) 0.010(6) 0.015(7)
N3 0.049(8) 0.048(7) 0.035(7) 0.011(6) 0.016(5) 0.016(5)
N4 0.053(8) 0.028(6) 0.042(7) 0.009(5) -0.012(6) 0.004(5)
N5 0.025(7) 0.043(6) 0.044(7) -0.011(6) -0.008(5) 0.007(5)
N6 0.016(6) 0.045(7) 0.026(6) 0.005(5) 0.000(4) 0.002(5)
N7 0.026(6) 0.036(6) 0.030(6) 0.000(5) -0.008(5) -0.006(5)
N8 0.035(6) 0.022(5) 0.025(5) -0.004(4) -0.014(5) 0.006(5)
N9 0.050(8) 0.044(7) 0.022(6) 0.003(5) -0.006(5) -0.005(6)
N10 0.043(7) 0.038(6) 0.019(5) -0.002(5) -0.002(5) 0.003(5)
C18 0.068(10) 0.040(8) 0.023(7) 0.012(6) -0.014(7) 0.005(7)
C12 0.063(10) 0.043(8) 0.006(6) -0.003(6) -0.014(6) 0.008(7)
C5 0.024(8) 0.044(8) 0.050(9) 0.002(7) 0.000(6) -0.006(6)
C10 0.035(8) 0.036(7) 0.026(7) 0.000(6) -0.009(6) 0.008(6)
C3 0.037(8) 0.039(8) 0.029(7) 0.014(6) -0.007(6) -0.025(6)
C8 0.033(8) 0.039(8) 0.032(7) -0.026(6) -0.005(6) 0.013(6)
C6 0.035(9) 0.039(8) 0.042(8) 0.008(7) 0.000(7) -0.003(6)
C11 0.046(9) 0.045(8) 0.020(7) 0.002(6) -0.005(6) 0.008(7)
C7 0.037(8) 0.036(7) 0.013(6) -0.004(5) -0.008(6) 0.003(6)
C4 0.055(10) 0.018(6) 0.042(8) -0.008(6) -0.016(7) 0.000(6)
C13 0.066(10) 0.044(8) 0.034(8) -0.009(7) -0.012(7) 0.002(7)
C9 0.029(8) 0.047(8) 0.020(6) -0.004(6) 0.000(5) 0.004(6)
C1 0.020(7) 0.056(9) 0.031(7) -0.013(7) 0.005(6) 0.005(6)
C15 0.048(10) 0.050(9) 0.078(11) 0.012(8) -0.014(8) -0.013(8)
C14 0.034(9) 0.047(9) 0.059(9) 0.001(8) -0.016(7) -0.006(7)
C16 0.043(10) 0.051(9) 0.074(11) 0.030(8) -0.019(8) -0.016(8)
C17 0.085(12) 0.021(7) 0.045(8) -0.004(7) 0.000(8) -0.006(7)
C2 0.036(9) 0.068(10) 0.031(8) 0.009(7) -0.004(6) 0.012(7)
O7 0.089(10) 0.095(10) 0.110(11) 0.028(9) 0.010(8) 0.016(8)
C19 0.083(14) 0.060(11) 0.086(13) 0.007(10) -0.012(11) -0.005(10)
C21 0.074(16) 0.088(15) 0.19(3) 0.023(17) 0.022(16) -0.006(12)
C20 0.074(15) 0.075(13) 0.124(17) -0.029(13) -0.021(13) 0.007(11)
C22 0.14(2) 0.30(4) 0.22(3) 0.22(3) 0.14(2) 0.14(2)

loop_
_atom_type_symbol
_atom_type_description
_atom_type_scat_dispersion_real
_atom_type_scat_dispersion_imag
_atom_type_scat_source
C C 0.0181 0.0091 'International Tables Vol C Tables 4.2.6.8 and 6.1.1.4'
Fe Fe -1.1336 3.1974 'International Tables Vol C Tables 4.2.6.8 and 6.1.1.4'
Ni Ni -3.0029 0.5091 'International Tables Vol C Tables 4.2.6.8 and 6.1.1.4'
S S 0.3331 0.5567 'International Tables Vol C Tables 4.2.6.8 and 6.1.1.4'
O O 0.0492 0.0322 'International Tables Vol C Tables 4.2.6.8 and 6.1.1.4'
N N 0.0311 0.0180 'International Tables Vol C Tables 4.2.6.8 and 6.1.1.4'
H H 0.0000 0.0000 'International Tables Vol C Tables 4.2.6.8 and 6.1.1.4'

loop_
_geom_angle_atom_site_label_1
_geom_angle_atom_site_label_2
_geom_angle_atom_site_label_3
_geom_angle
_geom_angle_site_symmetry_1
_geom_angle_site_symmetry_3
_geom_angle_publ_flag
N8 Ni1 N7 83.0(4) . . ?
N8 Ni1 S2 90.9(3) . . ?
N7 Ni1 S2 170.2(3) . . ?
N8 Ni1 S1 169.9(3) . . ?
N7 Ni1 S1 89.1(3) . . ?
S2 Ni1 S1 97.68(12) . . ?
N10 Ni2 N9 82.5(4) . . ?
N10 Ni2 S3 90.8(3) . . ?
N9 Ni2 S3 173.1(3) . . ?
N10 Ni2 S4 174.2(3) . . ?
N9 Ni2 S4 91.9(3) . . ?
S3 Ni2 S4 94.84(13) . . ?
N2 Fe1 N1 115.8(5) . . ?
N2 Fe1 S1 111.6(4) . . ?
N1 Fe1 S1 108.3(4) . . ?
N2 Fe1 S4 110.9(5) . . ?
N1 Fe1 S4 114.1(4) . . ?
S1 Fe1 S4 94.02(12) . . ?
N4 Fe2 N3 120.7(5) . . ?
N4 Fe2 S3 106.8(4) . . ?
N3 Fe2 S3 110.8(4) . . ?
N4 Fe2 S1 113.8(4) . . ?
N3 Fe2 S1 109.3(4) . . ?
S3 Fe2 S1 91.47(12) . . ?
N5 Fe3 N6 121.6(5) . . ?
N5 Fe3 S3 108.5(4) . . ?
N6 Fe3 S3 108.1(3) . . ?
N5 Fe3 S2 105.4(4) . . ?
N6 Fe3 S2 113.6(3) . . ?
S3 Fe3 S2 96.69(12) . . ?
C1 S1 Ni1 97.9(4) . . ?
C1 S1 Fe1 102.9(4) . . ?
Ni1 S1 Fe1 142.57(15) . . ?
C1 S1 Fe2 105.8(4) . . ?
Ni1 S1 Fe2 94.66(12) . . ?
Fe1 S1 Fe2 108.86(13) . . ?
C9 S2 Ni1 97.0(4) . . ?
C9 S2 Fe3 102.0(4) . . ?
Ni1 S2 Fe3 117.27(13) . . ?
C10 S3 Ni2 96.7(4) . . ?
C10 S3 Fe3 105.8(4) . . ?
Ni2 S3 Fe3 111.36(14) . . ?
C10 S3 Fe2 103.4(4) . . ?
Ni2 S3 Fe2 108.85(14) . . ?
Fe3 S3 Fe2 126.22(14) . . ?
C18 S4 Ni2 96.3(4) . . ?
C18 S4 Fe1 104.1(5) . . ?
Ni2 S4 Fe1 98.35(13) . . ?
O1 N1 Fe1 167.9(10) . . ?
O2 N2 Fe1 170.5(10) . . ?
O3 N3 Fe2 170.4(10) . . ?
O4 N4 Fe2 171.8(10) . . ?
O5 N5 Fe3 177.3(9) . . ?
O6 N6 Fe3 172.2(9) . . ?
C5 N7 Ni1 103.5(7) . . ?
C3 N7 Ni1 106.9(7) . . ?
C2 N7 Ni1 114.5(8) . . ?
C3 N7 C5 111.5(9) . . ?
C2 N7 C5 110.8(9) . . ?
C2 N7 C3 109.6(9) . . ?
C7 N8 Ni1 108.1(6) . . ?
C4 N8 Ni1 106.2(7) . . ?
C8 N8 Ni1 112.8(7) . . ?
C4 N8 C7 107.8(9) . . ?
C8 N8 C7 108.9(9) . . ?
C8 N8 C4 112.8(9) . . ?
C17 N9 C13 111.2(10) . . ?
C17 N9 C16 110.2(10) . . ?
C13 N9 C16 110.2(10) . . ?
C17 N9 Ni2 112.0(8) . . ?
C13 N9 Ni2 106.1(8) . . ?
C16 N9 Ni2 107.0(8) . . ?
C12 N10 Ni2 104.6(7) . . ?
C11 N10 Ni2 112.5(7) . . ?
C14 N10 Ni2 107.9(7) . . ?
C11 N10 C14 108.7(9) . . ?
C12 N10 C14 112.0(10) . . ?
C12 N10 C11 111.1(9) . . ?
C17 C18 S4 108.9(8) . . ?
C17 C18 H18A 109.9 . . ?
S4 C18 H18A 109.9 . . ?
C17 C18 H18B 109.9 . . ?
S4 C18 H18B 109.9 . . ?
H18A C18 H18B 108.3 . . ?
N10 C12 C13 110.2(10) . . ?
N10 C12 H12A 109.6 . . ?
C13 C12 H12A 109.6 . . ?
N10 C12 H12B 109.6 . . ?
C13 C12 H12B 109.6 . . ?
H12A C12 H12B 108.1 . . ?
N7 C5 C6 111.3(10) . . ?
N7 C5 H5A 109.4 . . ?
C6 C5 H5A 109.4 . . ?
N7 C5 H5B 109.4 . . ?
C6 C5 H5B 109.4 . . ?
H5A C5 H5B 108.0 . . ?
C11 C10 S3 106.8(8) . . ?
C11 C10 H10A 110.4 . . ?
S3 C10 H10A 110.4 . . ?
C11 C10 H10B 110.4 . . ?
S3 C10 H10B 110.4 . . ?
H10A C10 H10B 108.6 . . ?
N7 C3 C4 109.7(9) . . ?
N7 C3 H3A 109.7 . . ?
C4 C3 H3A 109.7 . . ?
N7 C3 H3B 109.7 . . ?
C4 C3 H3B 109.7 . . ?
H3A C3 H3B 108.2 . . ?
N8 C8 C9 108.9(9) . . ?
N8 C8 H8A 109.9 . . ?
C9 C8 H8A 109.9 . . ?
N8 C8 H8B 109.9 . . ?
C9 C8 H8B 109.9 . . ?
H8A C8 H8B 108.3 . . ?
C7 C6 C5 115.4(10) . . ?
C7 C6 H6A 108.4 . . ?
C5 C6 H6A 108.4 . . ?
C7 C6 H6B 108.4 . . ?
C5 C6 H6B 108.4 . . ?
H6A C6 H6B 107.5 . . ?
N10 C11 C10 109.2(10) . . ?
N10 C11 H11A 109.8 . . ?
C10 C11 H11A 109.8 . . ?
N10 C11 H11B 109.8 . . ?
C10 C11 H11B 109.8 . . ?
H11A C11 H11B 108.3 . . ?
C6 C7 N8 114.0(10) . . ?
C6 C7 H7A 123.0 . . ?
N8 C7 H7A 123.0 . . ?
N8 C4 C3 110.6(9) . . ?
N8 C4 H4A 109.5 . . ?
C3 C4 H4A 109.5 . . ?
N8 C4 H4B 109.5 . . ?
C3 C4 H4B 109.5 . . ?
H4A C4 H4B 108.1 . . ?
N9 C13 C12 110.3(10) . . ?
N9 C13 H13A 109.6 . . ?
C12 C13 H13A 109.6 . . ?
N9 C13 H13B 109.6 . . ?
C12 C13 H13B 109.6 . . ?
H13A C13 H13B 108.1 . . ?
C8 C9 S2 107.5(8) . . ?
C8 C9 H9A 110.2 . . ?
S2 C9 H9A 110.2 . . ?
C8 C9 H9B 110.2 . . ?
S2 C9 H9B 110.2 . . ?
H9A C9 H9B 108.5 . . ?
C2 C1 S1 108.2(9) . . ?
C2 C1 H1A 110.1 . . ?
S1 C1 H1A 110.1 . . ?
C2 C1 H1B 110.1 . . ?
S1 C1 H1B 110.1 . . ?
H1A C1 H1B 108.4 . . ?
C14 C15 C16 115.7(12) . . ?
C14 C15 H15A 108.4 . . ?
C16 C15 H15A 108.4 . . ?
C14 C15 H15B 108.4 . . ?
C16 C15 H15B 108.4 . . ?
H15A C15 H15B 107.4 . . ?
C15 C14 N10 111.5(11) . . ?
C15 C14 H14A 109.3 . . ?
N10 C14 H14A 109.3 . . ?
C15 C14 H14B 109.3 . . ?
N10 C14 H14B 109.3 . . ?
H14A C14 H14B 108.0 . . ?
N9 C16 C15 111.0(11) . . ?
N9 C16 H16A 124.5 . . ?
C15 C16 H16A 124.5 . . ?
N9 C17 C18 109.2(10) . . ?
N9 C17 H17A 109.8 . . ?
C18 C17 H17A 109.8 . . ?
N9 C17 H17B 109.8 . . ?
C18 C17 H17B 109.8 . . ?
H17A C17 H17B 108.3 . . ?
N7 C2 C1 110.7(11) . . ?
N7 C2 H2A 109.5 . . ?
C1 C2 H2A 109.5 . . ?
N7 C2 H2B 109.5 . . ?
C1 C2 H2B 109.5 . . ?
H2A C2 H2B 108.1 . . ?
C19 O7 C22 99.9(16) . . ?
O7 C19 C20 105.0(15) . . ?
O7 C19 H19A 110.7 . . ?
C20 C19 H19A 110.7 . . ?
O7 C19 H19B 110.7 . . ?
C20 C19 H19B 110.7 . . ?
H19A C19 H19B 108.8 . . ?
C22 C21 C20 102.0(17) . . ?
C22 C21 H21A 111.4 . . ?
C20 C21 H21A 111.4 . . ?
C22 C21 H21B 111.4 . . ?
C20 C21 H21B 111.4 . . ?
H21A C21 H21B 109.2 . . ?
C21 C20 C19 104.5(16) . . ?
C21 C20 H20A 110.8 . . ?
C19 C20 H20A 110.8 . . ?
C21 C20 H20B 110.8 . . ?
C19 C20 H20B 110.8 . . ?
H20A C20 H20B 108.9 . . ?
C21 C22 O7 110.5(17) . . ?
C21 C22 H22A 109.6 . . ?
O7 C22 H22A 109.6 . . ?
C21 C22 H22B 109.6 . . ?
O7 C22 H22B 109.6 . . ?
H22A C22 H22B 108.1 . . ?

loop_
_geom_bond_atom_site_label_1
_geom_bond_atom_site_label_2
_geom_bond_distance
_geom_bond_site_symmetry_2
_geom_bond_publ_flag
Ni1 N8 1.912(9) . ?
Ni1 N7 1.968(10) . ?
Ni1 S2 2.171(3) . ?
Ni1 S1 2.179(3) . ?
Ni2 N10 1.939(9) . ?
Ni2 N9 1.942(10) . ?
Ni2 S3 2.162(3) . ?
Ni2 S4 2.163(3) . ?
Fe1 N2 1.623(10) . ?
Fe1 N1 1.650(12) . ?
Fe1 S1 2.320(3) . ?
Fe1 S4 2.323(4) . ?
Fe2 N4 1.614(11) . ?
Fe2 N3 1.651(11) . ?
Fe2 S3 2.305(4) . ?
Fe2 S1 2.323(3) . ?
Fe3 N5 1.636(11) . ?
Fe3 N6 1.656(11) . ?
Fe3 S3 2.298(3) . ?
Fe3 S2 2.309(3) . ?
S1 C1 1.833(12) . ?
S2 C9 1.832(11) . ?
S3 C10 1.848(11) . ?
S4 C18 1.819(13) . ?
O1 N1 1.184(13) . ?
O2 N2 1.226(13) . ?
O3 N3 1.183(13) . ?
O5 N5 1.215(12) . ?
O6 N6 1.205(11) . ?
N4 O4 1.219(12) . ?
N7 C2 1.478(15) . ?
N7 C3 1.492(15) . ?
N7 C5 1.498(15) . ?
N8 C8 1.466(15) . ?
N8 C4 1.505(15) . ?
N8 C7 1.508(14) . ?
N9 C17 1.467(16) . ?
N9 C13 1.491(16) . ?
N9 C16 1.495(17) . ?
N10 C11 1.491(15) . ?
N10 C14 1.515(16) . ?
C18 C17 1.538(17) . ?
C18 H18A 0.9900 . ?
C18 H18B 0.9900 . ?
C12 N10 1.489(14) . ?
C12 C13 1.523(17) . ?
C12 H12A 0.9900 . ?
C12 H12B 0.9900 . ?
C5 C6 1.521(17) . ?
C5 H5A 0.9900 . ?
C5 H5B 0.9900 . ?
C10 C11 1.499(15) . ?
C10 H10A 0.9900 . ?
C10 H10B 0.9900 . ?
C3 C4 1.537(17) . ?
C3 H3A 0.9900 . ?
C3 H3B 0.9900 . ?
C8 C9 1.529(16) . ?
C8 H8A 0.9900 . ?
C8 H8B 0.9900 . ?
C6 C7 1.491(17) . ?
C6 H6A 0.9900 . ?
C6 H6B 0.9900 . ?
C11 H11A 0.9900 . ?
C11 H11B 0.9900 . ?
C7 H7A 0.9500 . ?
C4 H4A 0.9900 . ?
C4 H4B 0.9900 . ?
C13 H13A 0.9900 . ?
C13 H13B 0.9900 . ?
C9 H9A 0.9900 . ?
C9 H9B 0.9900 . ?
C1 C2 1.495(17) . ?
C1 H1A 0.9900 . ?
C1 H1B 0.9900 . ?
C15 C14 1.503(17) . ?
C15 C16 1.545(19) . ?
C15 H15A 0.9900 . ?
C15 H15B 0.9900 . ?
C14 H14A 0.9900 . ?
C14 H14B 0.9900 . ?
C16 H16A 0.9500 . ?
C17 H17A 0.9900 . ?
C17 H17B 0.9900 . ?
C2 H2A 0.9900 . ?
C2 H2B 0.9900 . ?
O7 C19 1.404(18) . ?
O7 C22 1.50(2) . ?
C19 C20 1.56(2) . ?
C19 H19A 0.9900 . ?
C19 H19B 0.9900 . ?
C21 C22 1.46(3) . ?
C21 C20 1.52(3) . ?
C21 H21A 0.9900 . ?
C21 H21B 0.9900 . ?
C20 H20A 0.9900 . ?
C20 H20B 0.9900 . ?
C22 H22A 0.9900 . ?
C22 H22B 0.9900 . ?

loop_
_geom_torsion_atom_site_label_1
_geom_torsion_atom_site_label_2
_geom_torsion_atom_site_label_3
_geom_torsion_atom_site_label_4
_geom_torsion
_geom_torsion_site_symmetry_1
_geom_torsion_site_symmetry_2
_geom_torsion_site_symmetry_3
_geom_torsion_site_symmetry_4
_geom_torsion_publ_flag
N8 Ni1 S1 C1 -51.8(18) . . . . ?
N7 Ni1 S1 C1 -13.2(5) . . . . ?
S2 Ni1 S1 C1 159.7(4) . . . . ?
N8 Ni1 S1 Fe1 -175.3(17) . . . . ?
N7 Ni1 S1 Fe1 -136.8(4) . . . . ?
S2 Ni1 S1 Fe1 36.2(3) . . . . ?
N8 Ni1 S1 Fe2 54.9(17) . . . . ?
N7 Ni1 S1 Fe2 93.4(3) . . . . ?
S2 Ni1 S1 Fe2 -93.63(13) . . . . ?
N2 Fe1 S1 C1 74.6(6) . . . . ?
N1 Fe1 S1 C1 -54.0(6) . . . . ?
S4 Fe1 S1 C1 -171.0(4) . . . . ?
N2 Fe1 S1 Ni1 -163.3(5) . . . . ?
N1 Fe1 S1 Ni1 68.1(5) . . . . ?
S4 Fe1 S1 Ni1 -48.9(3) . . . . ?
N2 Fe1 S1 Fe2 -37.3(5) . . . . ?
N1 Fe1 S1 Fe2 -165.9(4) . . . . ?
S4 Fe1 S1 Fe2 77.10(14) . . . . ?
N4 Fe2 S1 C1 71.8(6) . . . . ?
N3 Fe2 S1 C1 -66.3(6) . . . . ?
S3 Fe2 S1 C1 -179.0(4) . . . . ?
N4 Fe2 S1 Ni1 -27.7(5) . . . . ?
N3 Fe2 S1 Ni1 -165.9(4) . . . . ?
S3 Fe2 S1 Ni1 81.41(13) . . . . ?
N4 Fe2 S1 Fe1 -178.2(5) . . . . ?
N3 Fe2 S1 Fe1 43.7(5) . . . . ?
S3 Fe2 S1 Fe1 -69.02(14) . . . . ?
N10 Ni2 S3 C10 -11.8(5) . . . . ?
N9 Ni2 S3 C10 -1(3) . . . . ?
S4 Ni2 S3 C10 166.8(4) . . . . ?
N10 Ni2 S3 Fe3 -121.6(3) . . . . ?
N9 Ni2 S3 Fe3 -111(3) . . . . ?
S4 Ni2 S3 Fe3 56.90(16) . . . . ?
N10 Ni2 S3 Fe2 94.8(3) . . . . ?
N9 Ni2 S3 Fe2 105(3) . . . . ?
S4 Ni2 S3 Fe2 -86.62(15) . . . . ?
N5 Fe3 S3 C10 -90.3(6) . . . . ?
N6 Fe3 S3 C10 43.5(5) . . . . ?
S2 Fe3 S3 C10 161.0(4) . . . . ?
N5 Fe3 S3 Ni2 13.7(4) . . . . ?
N6 Fe3 S3 Ni2 147.4(4) . . . . ?
S2 Fe3 S3 Ni2 -95.03(15) . . . . ?
N5 Fe3 S3 Fe2 149.5(4) . . . . ?
N6 Fe3 S3 Fe2 -76.8(4) . . . . ?
S2 Fe3 S3 Fe2 40.75(18) . . . . ?
N4 Fe2 S3 C10 -69.4(5) . . . . ?
N3 Fe2 S3 C10 63.9(5) . . . . ?
S1 Fe2 S3 C10 175.2(4) . . . . ?
N4 Fe2 S3 Ni2 -171.4(4) . . . . ?
N3 Fe2 S3 Ni2 -38.1(4) . . . . ?
S1 Fe2 S3 Ni2 73.19(14) . . . . ?
N4 Fe2 S3 Fe3 52.0(4) . . . . ?
N3 Fe2 S3 Fe3 -174.7(4) . . . . ?
S1 Fe2 S3 Fe3 -63.46(17) . . . . ?
N10 Ni2 S4 C18 -4(3) . . . . ?
N9 Ni2 S4 C18 9.2(6) . . . . ?
S3 Ni2 S4 C18 -169.4(5) . . . . ?
N10 Ni2 S4 Fe1 -109(3) . . . . ?
N9 Ni2 S4 Fe1 -96.1(3) . . . . ?
S3 Ni2 S4 Fe1 85.35(14) . . . . ?
N2 Fe1 S4 C18 -64.7(6) . . . . ?
N1 Fe1 S4 C18 68.3(6) . . . . ?
S1 Fe1 S4 C18 -179.6(4) . . . . ?
N2 Fe1 S4 Ni2 34.0(4) . . . . ?
N1 Fe1 S4 Ni2 167.0(4) . . . . ?
S1 Fe1 S4 Ni2 -80.92(13) . . . . ?
N8 Ni1 S2 C9 6.7(5) . . . . ?
N7 Ni1 S2 C9 -44.8(18) . . . . ?
S1 Ni1 S2 C9 -178.5(4) . . . . ?
N8 Ni1 S2 Fe3 -100.7(3) . . . . ?
N7 Ni1 S2 Fe3 -152.2(18) . . . . ?
S1 Ni1 S2 Fe3 74.08(16) . . . . ?
N5 Fe3 S2 C9 102.7(5) . . . . ?
N6 Fe3 S2 C9 -32.8(5) . . . . ?
S3 Fe3 S2 C9 -145.9(4) . . . . ?
N5 Fe3 S2 Ni1 -152.8(4) . . . . ?
N6 Fe3 S2 Ni1 71.7(4) . . . . ?
S3 Fe3 S2 Ni1 -41.44(16) . . . . ?
N7 Ni1 N8 C8 -166.8(8) . . . . ?
S2 Ni1 N8 C8 20.9(7) . . . . ?
S1 Ni1 N8 C8 -127.9(16) . . . . ?
N7 Ni1 N8 C4 -42.8(7) . . . . ?
S2 Ni1 N8 C4 144.9(7) . . . . ?
S1 Ni1 N8 C4 -4(2) . . . . ?
N7 Ni1 N8 C7 72.7(8) . . . . ?
S2 Ni1 N8 C7 -99.6(7) . . . . ?
S1 Ni1 N8 C7 111.6(16) . . . . ?
N8 Ni1 N7 C2 162.7(8) . . . . ?
S2 Ni1 N7 C2 -145.3(15) . . . . ?
S1 Ni1 N7 C2 -11.0(8) . . . . ?
N8 Ni1 N7 C3 41.1(7) . . . . ?
S2 Ni1 N7 C3 93.2(19) . . . . ?
S1 Ni1 N7 C3 -132.6(7) . . . . ?
N8 Ni1 N7 C5 -76.7(7) . . . . ?
S2 Ni1 N7 C5 -25(2) . . . . ?
S1 Ni1 N7 C5 109.6(7) . . . . ?
N5 Fe3 N6 O6 15(7) . . . . ?
S3 Fe3 N6 O6 -111(6) . . . . ?
S2 Fe3 N6 O6 143(6) . . . . ?
Ni2 S4 C18 C17 -33.7(10) . . . . ?
Fe1 S4 C18 C17 66.6(10) . . . . ?
N3 Fe2 N4 O4 1(7) . . . . ?
S3 Fe2 N4 O4 129(7) . . . . ?
S1 Fe2 N4 O4 -131(7) . . . . ?
N6 Fe3 N5 O5 -12(21) . . . . ?
S3 Fe3 N5 O5 114(21) . . . . ?
S2 Fe3 N5 O5 -143(21) . . . . ?
C2 N7 C5 C6 -162.4(10) . . . . ?
C3 N7 C5 C6 -40.1(13) . . . . ?
Ni1 N7 C5 C6 74.4(10) . . . . ?
Ni2 S3 C10 C11 37.3(9) . . . . ?
Fe3 S3 C10 C11 151.8(8) . . . . ?
Fe2 S3 C10 C11 -73.9(9) . . . . ?
N4 Fe2 N3 O3 37(7) . . . . ?
S3 Fe2 N3 O3 -89(7) . . . . ?
S1 Fe2 N3 O3 172(7) . . . . ?
C13 C12 N10 C11 -159.6(11) . . . . ?
C13 C12 N10 C14 78.6(13) . . . . ?
C13 C12 N10 Ni2 -38.0(12) . . . . ?
N9 Ni2 N10 C12 45.3(8) . . . . ?
S3 Ni2 N10 C12 -136.0(7) . . . . ?
S4 Ni2 N10 C12 59(3) . . . . ?
N9 Ni2 N10 C11 166.0(9) . . . . ?
S3 Ni2 N10 C11 -15.2(8) . . . . ?
S4 Ni2 N10 C11 179(100) . . . . ?
N9 Ni2 N10 C14 -74.1(8) . . . . ?
S3 Ni2 N10 C14 104.6(7) . . . . ?
S4 Ni2 N10 C14 -61(3) . . . . ?
N10 Ni2 N9 C17 -163.9(9) . . . . ?
S3 Ni2 N9 C17 -174(2) . . . . ?
S4 Ni2 N9 C17 17.4(9) . . . . ?
N10 Ni2 N9 C13 -42.5(8) . . . . ?
S3 Ni2 N9 C13 -53(3) . . . . ?
S4 Ni2 N9 C13 138.8(8) . . . . ?
N10 Ni2 N9 C16 75.2(8) . . . . ?
S3 Ni2 N9 C16 65(3) . . . . ?
S4 Ni2 N9 C16 -103.5(7) . . . . ?
N2 Fe1 N1 O1 -4(6) . . . . ?
S1 Fe1 N1 O1 122(6) . . . . ?
S4 Fe1 N1 O1 -135(6) . . . . ?
C2 N7 C3 C4 -153.4(10) . . . . ?
C5 N7 C3 C4 83.6(12) . . . . ?
Ni1 N7 C3 C4 -28.8(11) . . . . ?
C4 N8 C8 C9 -167.6(9) . . . . ?
C7 N8 C8 C9 72.8(11) . . . . ?
Ni1 N8 C8 C9 -47.3(11) . . . . ?
N1 Fe1 N2 O2 -23(8) . . . . ?
S1 Fe1 N2 O2 -148(7) . . . . ?
S4 Fe1 N2 O2 109(7) . . . . ?
N7 C5 C6 C7 -52.8(14) . . . . ?
C12 N10 C11 C10 161.4(10) . . . . ?
C14 N10 C11 C10 -74.9(12) . . . . ?
Ni2 N10 C11 C10 44.5(12) . . . . ?
S3 C10 C11 N10 -53.9(12) . . . . ?
C5 C6 C7 N8 46.9(14) . . . . ?
C8 N8 C7 C6 170.9(10) . . . . ?
C4 N8 C7 C6 48.2(12) . . . . ?
Ni1 N8 C7 C6 -66.2(11) . . . . ?
C8 N8 C4 C3 159.8(9) . . . . ?
C7 N8 C4 C3 -79.9(11) . . . . ?
Ni1 N8 C4 C3 35.8(11) . . . . ?
N7 C3 C4 N8 -3.9(13) . . . . ?
C17 N9 C13 C12 151.6(11) . . . . ?
C16 N9 C13 C12 -85.9(13) . . . . ?
Ni2 N9 C13 C12 29.6(13) . . . . ?
N10 C12 C13 N9 5.5(15) . . . . ?
N8 C8 C9 S2 51.7(11) . . . . ?
Ni1 S2 C9 C8 -31.9(8) . . . . ?
Fe3 S2 C9 C8 88.0(8) . . . . ?
Ni1 S1 C1 C2 36.1(9) . . . . ?
Fe1 S1 C1 C2 -175.2(8) . . . . ?
Fe2 S1 C1 C2 -61.0(9) . . . . ?
C16 C15 C14 N10 -50.0(18) . . . . ?
C12 N10 C14 C15 -44.6(14) . . . . ?
C11 N10 C14 C15 -167.8(11) . . . . ?
Ni2 N10 C14 C15 70.0(12) . . . . ?
C17 N9 C16 C15 166.5(11) . . . . ?
C13 N9 C16 C15 43.4(15) . . . . ?
Ni2 N9 C16 C15 -71.5(12) . . . . ?
C14 C15 C16 N9 51.3(18) . . . . ?
C13 N9 C17 C18 -162.0(11) . . . . ?
C16 N9 C17 C18 75.5(14) . . . . ?
Ni2 N9 C17 C18 -43.5(13) . . . . ?
S4 C18 C17 N9 51.6(14) . . . . ?
C3 N7 C2 C1 158.4(10) . . . . ?
C5 N7 C2 C1 -78.1(12) . . . . ?
Ni1 N7 C2 C1 38.4(12) . . . . ?
S1 C1 C2 N7 -49.2(12) . . . . ?
C22 O7 C19 C20 41(2) . . . . ?
C22 C21 C20 C19 7(3) . . . . ?
O7 C19 C20 C21 -32(2) . . . . ?
C20 C21 C22 O7 19(3) . . . . ?
C19 O7 C22 C21 -39(3) . . . . ?
